data_4339806
loop_
_publ_author_name
'Evans, William J.'
'Miller, Kevin A.'
'Ziller, Joseph W.'
'Greaves, John'

_publ_section_title
;
 Analysis of uranium azide and nitride complexes by atmospheric pressure
 chemical ionization mass spectrometry.
;
_journal_issue 19
_journal_name_full 'Inorganic chemistry'
_journal_page_first 8008
_journal_page_last 8018
_journal_paper_doi 10.1021/ic7006099
_journal_volume 46
_journal_year 2007
_chemical_formula_sum 'C71 H106 N18 O U3'
_chemical_formula_weight 1941.83
_chemical_name_systematic
; 
 ? 
;
_space_group_IT_number 62
_symmetry_cell_setting orthorhombic
_symmetry_space_group_name_Hall '-P 2ac 2n'
_symmetry_space_group_name_H-M 'P n m a'
_atom_sites_solution_hydrogens geom
_atom_sites_solution_primary direct
_atom_sites_solution_secondary difmap
_audit_creation_method SHELXTL
_cell_angle_alpha 90.00
_cell_angle_beta 90.00
_cell_angle_gamma 90.00
_cell_formula_units_Z 4
_cell_length_a 30.409(3)
_cell_length_b 15.5193(15)
_cell_length_c 15.8201(15)
_cell_measurement_temperature 168(2)
_cell_volume 7465.9(13)
_computing_cell_refinement 'Bruker SMART/SAINT'
_computing_data_collection 'Bruker SMART'
_computing_data_reduction 'Bruker SAINT'
_computing_molecular_graphics 'Bruker SHELXTL'
_computing_publication_material 'Bruker SHELXTL'
_computing_structure_refinement 'Bruker SHELXTL'
_computing_structure_solution 'Bruker SHELXTL'
_diffrn_ambient_temperature 168(2)
_diffrn_measured_fraction_theta_full 1.000
_diffrn_measured_fraction_theta_max 1.000
_diffrn_measurement_device_type 'CCD area detector'
_diffrn_measurement_method 'omega scans'
_diffrn_radiation_monochromator graphite
_diffrn_radiation_source 'sealed tube'
_diffrn_radiation_type MoK\a
_diffrn_radiation_wavelength 0.71073
_diffrn_reflns_av_R_equivalents 0.0761
_diffrn_reflns_av_sigmaI/netI 0.0383
_diffrn_reflns_limit_h_max 35
_diffrn_reflns_limit_h_min -35
_diffrn_reflns_limit_k_max 18
_diffrn_reflns_limit_k_min -18
_diffrn_reflns_limit_l_max 18
_diffrn_reflns_limit_l_min -18
_diffrn_reflns_number 62716
_diffrn_reflns_theta_full 24.71
_diffrn_reflns_theta_max 24.71
_diffrn_reflns_theta_min 1.84
_diffrn_standards_decay_% '< 1.0'
_diffrn_standards_interval_count 'initial 50 frames recollected'
_diffrn_standards_number '50 frames'
_exptl_absorpt_coefficient_mu 6.545
_exptl_absorpt_correction_T_max 0.6756
_exptl_absorpt_correction_T_min 0.3402
_exptl_absorpt_correction_type multi-scan
_exptl_absorpt_process_details 'Bruker SADABS'
_exptl_crystal_colour red
_exptl_crystal_density_diffrn 1.728
_exptl_crystal_density_meas ?
_exptl_crystal_density_method 'not measured'
_exptl_crystal_description polyhedra
_exptl_crystal_F_000 3768
_exptl_crystal_size_max 0.21
_exptl_crystal_size_mid 0.14
_exptl_crystal_size_min 0.07
_refine_diff_density_max 3.359
_refine_diff_density_min -2.413
_refine_diff_density_rms 0.168
_refine_ls_extinction_method none
_refine_ls_goodness_of_fit_ref 1.063
_refine_ls_hydrogen_treatment constr
_refine_ls_matrix_type full
_refine_ls_number_parameters 395
_refine_ls_number_reflns 6619
_refine_ls_number_restraints 0
_refine_ls_restrained_S_all 1.063
_refine_ls_R_factor_all 0.0718
_refine_ls_R_factor_gt 0.0418
_refine_ls_shift/su_max 0.007
_refine_ls_shift/su_mean 0.000
_refine_ls_structure_factor_coef Fsqd
_refine_ls_weighting_details 'calc w=1/[\s^2^(Fo^2^)+(0.0266P)^2^+91.7525P] where P=(Fo^2^+2Fc^2^)/3'
_refine_ls_weighting_scheme calc
_refine_ls_wR_factor_gt 0.0879
_refine_ls_wR_factor_ref 0.1053
_reflns_number_gt 4892
_reflns_number_total 6619
_reflns_threshold_expression >2sigma(I)
_cod_data_source_file ic7006099-file003.cif
_cod_data_source_block kam13
_cod_depositor_comments
;
The following automatic conversions were performed:

'_symmetry_cell_setting' value 'Orthorhombic' changed to
'orthorhombic' according to
/usr/data/users/saulius/automatic-downloads/retrospective/ACS/lib/dictionaries/cif_core.dic
dictionary named 'cif_core.dic' version 2.4.2 from 2011-04-26.

Automatic conversion script
Id: cif_fix_values 2281 2013-09-26 08:29:07Z andrius 

The following automatic conversions were performed:

'_exptl_crystal_density_meas' value 'n/a' was changed to '?' - the
value is perceived as not measured.

Automatic conversion script
Id: cif_fix_values 3008 2015-01-20 13:52:24Z robertas 
;
_cod_original_cell_volume 7465.8(13)
_cod_original_sg_symbol_H-M Pnma
_cod_database_code 4339806

loop_
_symmetry_equiv_pos_as_xyz
'x, y, z'
'-x+1/2, -y, z+1/2'
'-x, y+1/2, -z'
'x+1/2, -y+1/2, -z+1/2'
'-x, -y, -z'
'x-1/2, y, -z-1/2'
'x, -y-1/2, z'
'-x-1/2, y-1/2, z-1/2'

loop_
_atom_site_label
_atom_site_type_symbol
_atom_site_fract_x
_atom_site_fract_y
_atom_site_fract_z
_atom_site_U_iso_or_equiv
_atom_site_adp_type
_atom_site_occupancy
_atom_site_symmetry_multiplicity
_atom_site_calc_flag
_atom_site_refinement_flags
U1 U 0.431759(15) 0.2500 0.54825(3) 0.03127(13) Uani 1 2 d S
U2 U 0.213082(16) 0.2500 0.69545(3) 0.04012(15) Uani 1 2 d S
U3 U 0.388597(17) 0.2500 0.98381(3) 0.03764(14) Uani 1 2 d S
N1 N 0.3579(5) 0.2500 0.6046(8) 0.063(4) Uiso 1 2 d S
N2 N 0.3204(4) 0.2500 0.6084(7) 0.043(3) Uiso 1 2 d S
N3 N 0.2816(4) 0.2500 0.6145(8) 0.053(3) Uiso 1 2 d S
N4 N 0.2742(5) 0.2500 0.7926(9) 0.071(4) Uiso 1 2 d S
N5 N 0.2956(4) 0.2500 0.8533(7) 0.040(3) Uiso 1 2 d S
N6 N 0.3175(4) 0.2500 0.9121(8) 0.053(3) Uiso 1 2 d S
N7 N 0.4017(4) 0.2500 0.8342(8) 0.058(3) Uiso 1 2 d S
N8 N 0.4191(3) 0.2500 0.7677(7) 0.040(3) Uiso 1 2 d S
N9 N 0.4365(4) 0.2500 0.7025(7) 0.047(3) Uiso 1 2 d S
N10 N 0.3881(5) 0.2500 0.4316(9) 0.066(4) Uiso 1 2 d S
N11 N 0.3521(5) 0.2500 0.4043(9) 0.070(4) Uiso 1 2 d S
N12 N 0.3171(7) 0.2500 0.3775(12) 0.108(6) Uiso 1 2 d S
N13 N 0.1772(4) 0.2372(17) 0.8216(9) 0.053(5) Uiso 0.50 1 d P
N14 N 0.1551(7) 0.2216(13) 0.8797(14) 0.084(7) Uiso 0.50 1 d P
N15 N 0.1319(10) 0.2040(19) 0.935(2) 0.138(11) Uiso 0.50 1 d P
N16 N 0.4628(5) 0.2500 0.9769(9) 0.063(4) Uiso 1 2 d S
N17 N 0.4958(5) 0.2500 0.9348(9) 0.070(4) Uiso 1 2 d S
N18 N 0.5269(7) 0.2500 0.8919(13) 0.116(7) Uiso 1 2 d S
C1 C 0.4230(3) 0.0809(6) 0.5095(6) 0.045(2) Uani 1 1 d .
C2 C 0.4375(3) 0.0820(6) 0.5942(6) 0.042(2) Uani 1 1 d .
C3 C 0.4814(3) 0.1114(6) 0.5946(7) 0.046(3) Uani 1 1 d .
C4 C 0.4939(4) 0.1278(7) 0.5104(9) 0.062(3) Uani 1 1 d .
C5 C 0.4579(4) 0.1098(7) 0.4595(6) 0.056(3) Uani 1 1 d .
C6 C 0.3786(4) 0.0488(8) 0.4798(8) 0.080(4) Uani 1 1 d .
H6A H 0.3772 0.0516 0.4179 0.121 Uiso 1 1 calc R
H6B H 0.3554 0.0849 0.5040 0.121 Uiso 1 1 calc R
H6C H 0.3745 -0.0110 0.4982 0.121 Uiso 1 1 calc R
C7 C 0.4106(4) 0.0502(7) 0.6685(7) 0.064(3) Uani 1 1 d .
H7A H 0.4037 -0.0109 0.6606 0.096 Uiso 1 1 calc R
H7B H 0.3832 0.0833 0.6721 0.096 Uiso 1 1 calc R
H7C H 0.4275 0.0576 0.7208 0.096 Uiso 1 1 calc R
C8 C 0.5118(4) 0.1161(8) 0.6704(10) 0.099(5) Uani 1 1 d .
H8A H 0.4949 0.1067 0.7222 0.148 Uiso 1 1 calc R
H8B H 0.5258 0.1730 0.6724 0.148 Uiso 1 1 calc R
H8C H 0.5346 0.0716 0.6654 0.148 Uiso 1 1 calc R
C9 C 0.5397(4) 0.1451(8) 0.4797(12) 0.126(7) Uani 1 1 d .
H9A H 0.5526 0.0916 0.4580 0.189 Uiso 1 1 calc R
H9B H 0.5577 0.1667 0.5266 0.189 Uiso 1 1 calc R
H9C H 0.5389 0.1882 0.4345 0.189 Uiso 1 1 calc R
C10 C 0.4585(6) 0.1139(8) 0.3629(7) 0.111(6) Uani 1 1 d .
H10A H 0.4638 0.1734 0.3448 0.167 Uiso 1 1 calc R
H10B H 0.4301 0.0943 0.3407 0.167 Uiso 1 1 calc R
H10C H 0.4819 0.0766 0.3412 0.167 Uiso 1 1 calc R
C11 C 0.2341(3) 0.0831(6) 0.6638(7) 0.052(3) Uani 1 1 d .
C12 C 0.2132(3) 0.1115(7) 0.5883(7) 0.049(3) Uani 1 1 d .
C13 C 0.1682(3) 0.1252(6) 0.6068(7) 0.053(3) Uani 1 1 d .
C14 C 0.1615(3) 0.1056(7) 0.6913(7) 0.049(3) Uani 1 1 d .
C15 C 0.2019(3) 0.0793(7) 0.7275(7) 0.050(3) Uani 1 1 d .
C16 C 0.2811(3) 0.0542(8) 0.6696(9) 0.077(4) Uani 1 1 d .
H16A H 0.2822 -0.0047 0.6919 0.116 Uiso 1 1 calc R
H16B H 0.2973 0.0928 0.7075 0.116 Uiso 1 1 calc R
H16C H 0.2945 0.0556 0.6133 0.116 Uiso 1 1 calc R
C17 C 0.2330(5) 0.1174(8) 0.5019(7) 0.077(4) Uani 1 1 d .
H17A H 0.2284 0.0628 0.4719 0.116 Uiso 1 1 calc R
H17B H 0.2646 0.1289 0.5067 0.116 Uiso 1 1 calc R
H17C H 0.2189 0.1642 0.4704 0.116 Uiso 1 1 calc R
C18 C 0.1322(4) 0.1419(7) 0.5422(8) 0.076(4) Uani 1 1 d .
H18A H 0.1252 0.0882 0.5124 0.114 Uiso 1 1 calc R
H18B H 0.1422 0.1852 0.5015 0.114 Uiso 1 1 calc R
H18C H 0.1058 0.1630 0.5712 0.114 Uiso 1 1 calc R
C19 C 0.1171(3) 0.1043(8) 0.7341(9) 0.074(4) Uani 1 1 d .
H19A H 0.0997 0.1535 0.7146 0.112 Uiso 1 1 calc R
H19B H 0.1211 0.1080 0.7954 0.112 Uiso 1 1 calc R
H19C H 0.1018 0.0507 0.7199 0.112 Uiso 1 1 calc R
C20 C 0.2098(4) 0.0463(9) 0.8156(8) 0.078(4) Uani 1 1 d .
H20A H 0.1886 0.0727 0.8544 0.117 Uiso 1 1 calc R
H20B H 0.2397 0.0612 0.8333 0.117 Uiso 1 1 calc R
H20C H 0.2062 -0.0164 0.8164 0.117 Uiso 1 1 calc R
C21 C 0.4097(4) 0.0810(6) 0.9878(6) 0.046(2) Uani 1 1 d .
C22 C 0.3645(3) 0.0820(6) 0.9651(6) 0.046(2) Uani 1 1 d .
C23 C 0.3409(3) 0.1100(6) 1.0384(7) 0.052(3) Uani 1 1 d .
C24 C 0.3711(4) 0.1255(7) 1.1042(6) 0.053(3) Uani 1 1 d .
C25 C 0.4135(4) 0.1074(7) 1.0732(6) 0.052(3) Uani 1 1 d .
C26 C 0.4465(4) 0.0479(7) 0.9322(6) 0.059(3) Uani 1 1 d .
H26A H 0.4746 0.0723 0.9513 0.088 Uiso 1 1 calc R
H26B H 0.4411 0.0651 0.8735 0.088 Uiso 1 1 calc R
H26C H 0.4478 -0.0151 0.9358 0.088 Uiso 1 1 calc R
C27 C 0.3463(4) 0.0526(7) 0.8823(6) 0.057(3) Uani 1 1 d .
H27A H 0.3615 0.0825 0.8362 0.086 Uiso 1 1 calc R
H27B H 0.3148 0.0658 0.8799 0.086 Uiso 1 1 calc R
H27C H 0.3506 -0.0097 0.8764 0.086 Uiso 1 1 calc R
C28 C 0.2916(4) 0.1156(8) 1.0461(8) 0.070(3) Uani 1 1 d .
H28A H 0.2807 0.0663 1.0788 0.106 Uiso 1 1 calc R
H28B H 0.2783 0.1148 0.9897 0.106 Uiso 1 1 calc R
H28C H 0.2836 0.1692 1.0750 0.106 Uiso 1 1 calc R
C29 C 0.3587(5) 0.1418(8) 1.1952(7) 0.075(4) Uani 1 1 d .
H29A H 0.3292 0.1671 1.1975 0.113 Uiso 1 1 calc R
H29B H 0.3799 0.1817 1.2206 0.113 Uiso 1 1 calc R
H29C H 0.3589 0.0873 1.2264 0.113 Uiso 1 1 calc R
C30 C 0.4554(4) 0.1089(8) 1.1252(7) 0.067(3) Uani 1 1 d .
H30A H 0.4534 0.1545 1.1679 0.100 Uiso 1 1 calc R
H30B H 0.4805 0.1202 1.0881 0.100 Uiso 1 1 calc R
H30C H 0.4593 0.0531 1.1532 0.100 Uiso 1 1 calc R
C31 C 0.5578(5) 0.1750(10) 1.2315(10) 0.099(5) Uiso 1 1 d .
C32 C 0.5821(5) 0.2011(10) 1.1529(11) 0.114(6) Uiso 1 1 d .
O1 O 0.5315(4) 0.2500 1.2538(8) 0.088(4) Uiso 1 2 d S
C33 C 0.1730(6) 0.2095(12) 0.1486(13) 0.138(7) Uiso 1 1 d .
C34 C 0.2145(10) 0.192(2) 0.201(2) 0.095(9) Uiso 0.50 1 d P
C35 C 0.2233(8) 0.2500 0.2712(16) 0.108(8) Uiso 1 2 d S
C36 C 0.2020(12) 0.323(2) 0.276(2) 0.113(11) Uiso 0.50 1 d P
C37 C 0.1694(9) 0.3483(18) 0.2209(18) 0.081(8) Uiso 0.50 1 d P
C38 C 0.1711(13) 0.156(3) 0.067(3) 0.137(14) Uiso 0.50 1 d P

loop_
_atom_site_aniso_label
_atom_site_aniso_U_11
_atom_site_aniso_U_22
_atom_site_aniso_U_33
_atom_site_aniso_U_23
_atom_site_aniso_U_13
_atom_site_aniso_U_12
U1 0.0253(2) 0.0373(3) 0.0312(3) 0.000 -0.0018(2) 0.000
U2 0.0248(3) 0.0476(3) 0.0479(3) 0.000 0.0027(2) 0.000
U3 0.0437(3) 0.0424(3) 0.0268(2) 0.000 0.0045(2) 0.000
C1 0.047(6) 0.043(6) 0.045(6) -0.007(5) -0.010(5) -0.004(5)
C2 0.047(6) 0.041(6) 0.038(5) 0.000(4) -0.004(4) 0.008(5)
C3 0.032(5) 0.037(6) 0.068(7) -0.005(5) -0.019(5) 0.006(4)
C4 0.052(7) 0.034(6) 0.099(10) -0.007(6) 0.031(7) 0.003(5)
C5 0.085(9) 0.042(6) 0.040(6) 0.000(5) 0.017(6) -0.004(6)
C6 0.077(9) 0.058(8) 0.105(10) 0.012(7) -0.049(8) -0.022(7)
C7 0.087(9) 0.047(7) 0.058(7) 0.011(5) 0.023(6) 0.009(6)
C8 0.090(10) 0.057(8) 0.150(14) -0.019(8) -0.083(10) 0.022(7)
C9 0.066(9) 0.049(8) 0.26(2) -0.033(11) 0.080(12) -0.001(7)
C10 0.23(2) 0.054(8) 0.049(8) -0.008(6) 0.038(10) -0.011(10)
C11 0.039(6) 0.041(6) 0.074(8) 0.007(5) 0.006(5) 0.005(5)
C12 0.044(6) 0.044(6) 0.059(7) -0.001(5) 0.011(5) 0.001(5)
C13 0.049(7) 0.034(5) 0.076(8) 0.001(5) -0.014(6) 0.005(5)
C14 0.032(5) 0.046(6) 0.069(7) 0.003(5) 0.001(5) -0.001(5)
C15 0.034(5) 0.048(6) 0.068(7) 0.012(5) 0.001(5) 0.000(5)
C16 0.039(6) 0.075(9) 0.117(11) 0.015(8) 0.008(7) 0.016(6)
C17 0.104(10) 0.056(8) 0.071(9) -0.013(6) 0.006(8) 0.005(7)
C18 0.072(8) 0.048(7) 0.108(10) -0.010(7) -0.038(8) 0.003(6)
C19 0.037(6) 0.066(8) 0.121(11) 0.005(8) 0.015(7) -0.005(6)
C20 0.065(8) 0.089(10) 0.080(9) 0.023(8) -0.005(7) 0.005(7)
C21 0.062(7) 0.040(6) 0.038(5) 0.001(4) 0.005(5) 0.007(5)
C22 0.058(7) 0.045(6) 0.036(6) 0.006(4) 0.004(5) -0.002(5)
C23 0.054(6) 0.042(6) 0.061(7) 0.010(5) 0.021(5) 0.007(5)
C24 0.076(8) 0.044(6) 0.039(6) 0.004(5) 0.013(6) 0.010(6)
C25 0.076(8) 0.050(6) 0.030(5) 0.000(5) 0.003(5) 0.010(6)
C26 0.072(8) 0.065(7) 0.040(6) -0.006(5) 0.016(5) 0.015(6)
C27 0.063(7) 0.056(7) 0.052(7) -0.008(5) -0.002(5) -0.004(6)
C28 0.069(8) 0.061(8) 0.081(9) 0.009(7) 0.034(7) -0.004(6)
C29 0.121(11) 0.056(7) 0.049(7) 0.013(6) 0.029(7) 0.019(7)
C30 0.078(8) 0.078(9) 0.045(6) -0.003(6) -0.014(6) 0.021(7)

loop_
_atom_type_symbol
_atom_type_description
_atom_type_scat_dispersion_real
_atom_type_scat_dispersion_imag
_atom_type_scat_source
C C 0.0033 0.0016 'International Tables Vol C Tables 4.2.6.8 and 6.1.1.4'
H H 0.0000 0.0000 'International Tables Vol C Tables 4.2.6.8 and 6.1.1.4'
N N 0.0061 0.0033 'International Tables Vol C Tables 4.2.6.8 and 6.1.1.4'
O O 0.0106 0.0060 'International Tables Vol C Tables 4.2.6.8 and 6.1.1.4'
U U -9.6767 9.6646 'International Tables Vol C Tables 4.2.6.8 and 6.1.1.4'

loop_
_geom_angle_atom_site_label_1
_geom_angle_atom_site_label_2
_geom_angle_atom_site_label_3
_geom_angle
_geom_angle_site_symmetry_1
_geom_angle_site_symmetry_3
Cnt1 U1 N1 110.3 . .
Cnt1 U1 N9 94.3 . .
Cnt1 U1 N10 96.9 . .
Cnt1 U1 Cnt1 139.2 . 7_565
Cnt1 U2 N3 92.8 . .
Cnt1 U2 N4 109.2 . .
Cnt1 U2 N13 92.3 . .
Cnt2 U2 Cnt2 140.9 . 7_565
Cnt1 U3 N6 93.1 . .
Cnt1 U3 N7 109.6 . .
Cnt1 U3 N16 97.0 . .
Cnt3 U3 Cnt3 140.4 . 7_565
N10 U1 N1 75.9(5) . .
N10 U1 N9 147.6(4) . .
N1 U1 N9 71.7(4) . .
N10 U1 C1 76.1(2) . .
N1 U1 C1 89.6(2) . .
N9 U1 C1 103.4(2) . .
N10 U1 C1 76.1(2) . 7_565
N1 U1 C1 89.6(2) . 7_565
N9 U1 C1 103.4(2) . 7_565
C1 U1 C1 151.4(4) . 7_565
N10 U1 C5 75.6(3) . .
N1 U1 C5 117.6(3) . .
N9 U1 C5 120.0(2) . .
C1 U1 C5 29.8(3) . .
C1 U1 C5 133.6(3) 7_565 .
N10 U1 C5 75.6(3) . 7_565
N1 U1 C5 117.6(3) . 7_565
N9 U1 C5 120.0(2) . 7_565
C1 U1 C5 133.6(3) . 7_565
C1 U1 C5 29.8(3) 7_565 7_565
C5 U1 C5 106.9(4) . 7_565
N10 U1 C2 104.8(2) . .
N1 U1 C2 87.8(2) . .
N9 U1 C2 74.24(19) . .
C1 U1 C2 30.2(3) . .
C1 U1 C2 176.9(3) 7_565 .
C5 U1 C2 49.3(3) . .
C5 U1 C2 153.2(3) 7_565 .
N10 U1 C2 104.8(2) . 7_565
N1 U1 C2 87.8(2) . 7_565
N9 U1 C2 74.24(19) . 7_565
C1 U1 C2 176.9(3) . 7_565
C1 U1 C2 30.2(3) 7_565 7_565
C5 U1 C2 153.2(3) . 7_565
C5 U1 C2 49.3(3) 7_565 7_565
C2 U1 C2 148.0(4) . 7_565
N10 U1 C3 122.8(2) . .
N1 U1 C3 114.5(3) . .
N9 U1 C3 72.5(3) . .
C1 U1 C3 49.5(3) . .
C1 U1 C3 151.5(3) 7_565 .
C5 U1 C3 49.0(3) . .
C5 U1 C3 127.6(3) 7_565 .
C2 U1 C3 30.0(3) . .
C2 U1 C3 130.6(3) 7_565 .
N10 U1 C3 122.8(2) . 7_565
N1 U1 C3 114.5(3) . 7_565
N9 U1 C3 72.5(3) . 7_565
C1 U1 C3 151.5(3) . 7_565
C1 U1 C3 49.5(3) 7_565 7_565
C5 U1 C3 127.6(3) . 7_565
C5 U1 C3 49.0(3) 7_565 7_565
C2 U1 C3 130.5(3) . 7_565
C2 U1 C3 30.0(3) 7_565 7_565
C3 U1 C3 104.1(4) . 7_565
N10 U1 C4 103.0(4) . .
N1 U1 C4 136.1(2) . .
N9 U1 C4 100.2(4) . .
C1 U1 C4 49.3(3) . .
C1 U1 C4 133.5(3) 7_565 .
C5 U1 C4 29.5(3) . .
C5 U1 C4 103.9(3) 7_565 .
C2 U1 C4 49.4(3) . .
C2 U1 C4 132.7(3) 7_565 .
C3 U1 C4 29.8(3) . .
C3 U1 C4 102.9(3) 7_565 .
N10 U1 C4 103.0(4) . 7_565
N1 U1 C4 136.1(2) . 7_565
N9 U1 C4 100.2(4) . 7_565
C1 U1 C4 133.5(3) . 7_565
C1 U1 C4 49.3(3) 7_565 7_565
C5 U1 C4 103.9(3) . 7_565
C5 U1 C4 29.5(3) 7_565 7_565
C2 U1 C4 132.7(3) . 7_565
C2 U1 C4 49.4(3) 7_565 7_565
C3 U1 C4 102.9(3) . 7_565
C3 U1 C4 29.8(3) 7_565 7_565
C4 U1 C4 87.5(4) . 7_565
N13 U2 N13 9.9(13) 7_565 .
N13 U2 N4 79.1(5) 7_565 .
N13 U2 N4 79.1(5) . .
N13 U2 N3 149.8(4) 7_565 .
N13 U2 N3 149.8(4) . .
N4 U2 N3 71.2(4) . .
N13 U2 C11 110.9(7) 7_565 .
N13 U2 C11 101.0(7) . .
N4 U2 C11 86.3(2) . .
N3 U2 C11 72.7(2) . .
N13 U2 C11 101.0(7) 7_565 7_565
N13 U2 C11 110.9(7) . 7_565
N4 U2 C11 86.3(2) . 7_565
N3 U2 C11 72.7(2) . 7_565
C11 U2 C11 145.2(4) . 7_565
N13 U2 C15 82.0(7) 7_565 .
N13 U2 C15 72.1(7) . .
N4 U2 C15 88.7(2) . .
N3 U2 C15 101.8(2) . .
C11 U2 C15 30.0(3) . .
C11 U2 C15 173.6(3) 7_565 .
N13 U2 C15 72.1(7) 7_565 7_565
N13 U2 C15 82.0(7) . 7_565
N4 U2 C15 88.7(2) . 7_565
N3 U2 C15 101.8(2) . 7_565
C11 U2 C15 173.6(3) . 7_565
C11 U2 C15 30.0(3) 7_565 7_565
C15 U2 C15 154.0(4) . 7_565
N13 U2 C14 79.5(6) 7_565 .
N13 U2 C14 71.1(6) . .
N4 U2 C14 117.2(3) . .
N3 U2 C14 118.4(2) . .
C11 U2 C14 49.4(3) . .
C11 U2 C14 155.8(3) 7_565 .
C15 U2 C14 30.1(3) . .
C15 U2 C14 136.9(3) 7_565 .
N13 U2 C14 71.1(6) 7_565 7_565
N13 U2 C14 79.5(6) . 7_565
N4 U2 C14 117.2(3) . 7_565
N3 U2 C14 118.4(2) . 7_565
C11 U2 C14 155.8(3) . 7_565
C11 U2 C14 49.4(3) 7_565 7_565
C15 U2 C14 136.9(3) . 7_565
C15 U2 C14 30.1(3) 7_565 7_565
C14 U2 C14 110.0(4) . 7_565
N13 U2 C12 118.3(7) 7_565 7_565
N13 U2 C12 127.6(7) . 7_565
N4 U2 C12 113.2(3) . 7_565
N3 U2 C12 71.0(3) . 7_565
C11 U2 C12 129.4(3) . 7_565
C11 U2 C12 30.3(3) 7_565 7_565
C15 U2 C12 151.7(3) . 7_565
C15 U2 C12 49.5(3) 7_565 7_565
C14 U2 C12 129.0(3) . 7_565
C14 U2 C12 48.9(3) 7_565 7_565
N13 U2 C12 127.6(7) 7_565 .
N13 U2 C12 118.3(7) . .
N4 U2 C12 113.2(3) . .
N3 U2 C12 71.0(3) . .
C11 U2 C12 30.3(3) . .
C11 U2 C12 129.4(3) 7_565 .
C15 U2 C12 49.5(3) . .
C15 U2 C12 151.7(3) 7_565 .
C14 U2 C12 48.9(3) . .
C14 U2 C12 129.0(3) 7_565 .
C12 U2 C12 103.5(4) 7_565 .
N13 U2 C13 105.7(6) 7_565 .
N13 U2 C13 98.5(6) . .
N4 U2 C13 134.9(2) . .
N3 U2 C13 98.9(3) . .
C11 U2 C13 49.6(3) . .
C11 U2 C13 134.0(3) 7_565 .
C15 U2 C13 49.2(3) . .
C15 U2 C13 135.9(3) 7_565 .
C14 U2 C13 29.3(3) . .
C14 U2 C13 106.3(3) 7_565 .
C12 U2 C13 103.8(3) 7_565 .
C12 U2 C13 29.8(3) . .
N13 U2 C13 98.5(6) 7_565 7_565
N13 U2 C13 105.7(6) . 7_565
N4 U2 C13 134.9(2) . 7_565
N3 U2 C13 98.9(3) . 7_565
C11 U2 C13 134.0(3) . 7_565
C11 U2 C13 49.6(3) 7_565 7_565
C15 U2 C13 135.9(3) . 7_565
C15 U2 C13 49.2(3) 7_565 7_565
C14 U2 C13 106.3(3) . 7_565
C14 U2 C13 29.3(3) 7_565 7_565
C12 U2 C13 29.9(3) 7_565 7_565
C12 U2 C13 103.8(3) . 7_565
C13 U2 C13 89.4(4) . 7_565
N16 U3 N7 77.6(5) . .
N16 U3 N6 149.5(5) . .
N7 U3 N6 71.9(4) . .
N16 U3 C21 76.3(2) . 7_565
N7 U3 C21 89.0(2) . 7_565
N6 U3 C21 102.8(2) . 7_565
N16 U3 C21 76.3(2) . .
N7 U3 C21 89.0(2) . .
N6 U3 C21 102.8(2) . .
C21 U3 C21 152.4(5) 7_565 .
N16 U3 C22 105.2(2) . 7_565
N7 U3 C22 86.4(2) . 7_565
N6 U3 C22 73.2(2) . 7_565
C21 U3 C22 30.3(3) 7_565 7_565
C21 U3 C22 174.7(3) . 7_565
N16 U3 C22 105.2(2) . .
N7 U3 C22 86.4(2) . .
N6 U3 C22 73.2(2) . .
C21 U3 C22 174.7(3) 7_565 .
C21 U3 C22 30.3(3) . .
C22 U3 C22 146.3(4) 7_565 .
N16 U3 C25 75.5(3) . .
N7 U3 C25 117.7(2) . .
N6 U3 C25 119.0(3) . .
C21 U3 C25 135.1(3) 7_565 .
C21 U3 C25 30.2(3) . .
C22 U3 C25 154.9(3) 7_565 .
C22 U3 C25 49.9(3) . .
N16 U3 C25 75.4(3) . 7_565
N7 U3 C25 117.7(2) . 7_565
N6 U3 C25 119.0(3) . 7_565
C21 U3 C25 30.2(3) 7_565 7_565
C21 U3 C25 135.1(3) . 7_565
C22 U3 C25 49.9(3) 7_565 7_565
C22 U3 C25 154.9(3) . 7_565
C25 U3 C25 108.1(4) . 7_565
N16 U3 C23 122.8(2) . .
N7 U3 C23 113.4(3) . .
N6 U3 C23 71.2(3) . .
C21 U3 C23 152.2(3) 7_565 .
C21 U3 C23 49.6(3) . .
C22 U3 C23 130.4(3) 7_565 .
C22 U3 C23 30.3(3) . .
C25 U3 C23 49.0(3) . .
C25 U3 C23 128.5(3) 7_565 .
N16 U3 C23 122.8(2) . 7_565
N7 U3 C23 113.4(3) . 7_565
N6 U3 C23 71.2(3) . 7_565
C21 U3 C23 49.6(3) 7_565 7_565
C21 U3 C23 152.2(3) . 7_565
C22 U3 C23 30.3(3) 7_565 7_565
C22 U3 C23 130.4(3) . 7_565
C25 U3 C23 128.5(3) . 7_565
C25 U3 C23 49.0(3) 7_565 7_565
C23 U3 C23 104.3(4) . 7_565
N16 U3 C24 103.0(3) . 7_565
N7 U3 C24 135.3(2) . 7_565
N6 U3 C24 98.6(3) . 7_565
C21 U3 C24 49.5(3) 7_565 7_565
C21 U3 C24 135.1(3) . 7_565
C22 U3 C24 49.8(3) 7_565 7_565
C22 U3 C24 133.8(3) . 7_565
C25 U3 C24 105.2(3) . 7_565
C25 U3 C24 29.6(3) 7_565 7_565
C23 U3 C24 103.6(3) . 7_565
C23 U3 C24 29.6(3) 7_565 7_565
N16 U3 C24 103.0(3) . .
N7 U3 C24 135.3(2) . .
N6 U3 C24 98.6(3) . .
C21 U3 C24 135.1(3) 7_565 .
C21 U3 C24 49.5(3) . .
C22 U3 C24 133.8(3) 7_565 .
C22 U3 C24 49.8(3) . .
C25 U3 C24 29.6(3) . .
C25 U3 C24 105.2(3) 7_565 .
C23 U3 C24 29.6(3) . .
C23 U3 C24 103.6(3) 7_565 .
C24 U3 C24 88.7(4) 7_565 .
N2 N1 U1 161.3(12) . .
N1 N2 N3 178.3(15) . .
N2 N3 U2 153.2(10) . .
N5 N4 U2 163.8(12) . .
N6 N5 N4 178.6(15) . .
N5 N6 U3 153.2(10) . .
N8 N7 U3 162.9(11) . .
N9 N8 N7 179.5(14) . .
N8 N9 U1 149.4(10) . .
N11 N10 U1 147.3(13) . .
N12 N11 N10 180(2) . .
N13 N13 N14 102.1(17) 7_565 .
N13 N13 N14 60.7(13) 7_565 7_565
N14 N13 N14 41(2) . 7_565
N13 N13 U2 85.0(6) 7_565 .
N14 N13 U2 169.7(19) . .
N14 N13 U2 145.0(18) 7_565 .
N14 N14 N15 103.6(19) 7_565 .
N14 N14 N13 77.9(17) 7_565 .
N15 N14 N13 177(3) . .
N14 N14 N13 60.7(13) 7_565 7_565
N15 N14 N13 164(3) . 7_565
N13 N14 N13 17(2) . 7_565
N14 N14 N15 44.3(12) 7_565 7_565
N15 N14 N15 59(3) . 7_565
N13 N14 N15 122(2) . 7_565
N13 N14 N15 105.0(18) 7_565 7_565
N14 N15 N15 76.4(19) . 7_565
N14 N15 N14 32.1(17) . 7_565
N15 N15 N14 44.3(12) 7_565 7_565
N17 N16 U3 149.3(12) . .
N18 N17 N16 178(2) . .
C5 C1 C2 107.3(9) . .
C5 C1 C6 127.4(10) . .
C2 C1 C6 125.2(10) . .
C5 C1 U1 75.1(6) . .
C2 C1 U1 75.1(5) . .
C6 C1 U1 118.4(7) . .
C3 C2 C1 107.6(9) . .
C3 C2 C7 127.9(9) . .
C1 C2 C7 124.4(9) . .
C3 C2 U1 75.6(6) . .
C1 C2 U1 74.8(6) . .
C7 C2 U1 119.1(6) . .
C4 C3 C2 108.1(9) . .
C4 C3 C8 125.1(11) . .
C2 C3 C8 126.6(11) . .
C4 C3 U1 75.7(6) . .
C2 C3 U1 74.4(5) . .
C8 C3 U1 120.8(7) . .
C5 C4 C3 107.4(9) . .
C5 C4 C9 125.6(13) . .
C3 C4 C9 126.1(13) . .
C5 C4 U1 73.9(6) . .
C3 C4 U1 74.5(6) . .
C9 C4 U1 125.9(7) . .
C4 C5 C1 109.6(9) . .
C4 C5 C10 124.1(12) . .
C1 C5 C10 126.0(12) . .
C4 C5 U1 76.6(6) . .
C1 C5 U1 75.1(6) . .
C10 C5 U1 119.2(8) . .
C15 C11 C12 107.6(9) . .
C15 C11 C16 127.4(10) . .
C12 C11 C16 124.8(10) . .
C15 C11 U2 75.2(6) . .
C12 C11 U2 75.8(6) . .
C16 C11 U2 119.9(8) . .
C13 C12 C11 107.8(9) . .
C13 C12 C17 124.6(11) . .
C11 C12 C17 127.3(10) . .
C13 C12 U2 75.7(6) . .
C11 C12 U2 74.0(6) . .
C17 C12 U2 121.2(7) . .
C14 C13 C12 108.0(9) . .
C14 C13 C18 125.3(10) . .
C12 C13 C18 125.8(11) . .
C14 C13 U2 74.7(6) . .
C12 C13 U2 74.4(6) . .
C18 C13 U2 125.4(7) . .
C13 C14 C15 108.9(9) . .
C13 C14 C19 124.6(10) . .
C15 C14 C19 126.2(10) . .
C13 C14 U2 76.0(6) . .
C15 C14 U2 74.3(6) . .
C19 C14 U2 120.8(7) . .
C11 C15 C14 107.7(9) . .
C11 C15 C20 124.5(9) . .
C14 C15 C20 127.7(10) . .
C11 C15 U2 74.8(6) . .
C14 C15 U2 75.7(6) . .
C20 C15 U2 119.0(8) . .
C25 C21 C22 108.4(9) . .
C25 C21 C26 126.3(10) . .
C22 C21 C26 124.9(9) . .
C25 C21 U3 76.2(6) . .
C22 C21 U3 75.7(6) . .
C26 C21 U3 119.5(7) . .
C21 C22 C23 106.6(9) . .
C21 C22 C27 125.3(9) . .
C23 C22 C27 128.0(10) . .
C21 C22 U3 73.9(6) . .
C23 C22 U3 75.9(6) . .
C27 C22 U3 119.1(7) . .
C24 C23 C22 108.7(9) . .
C24 C23 C28 125.4(10) . .
C22 C23 C28 125.7(11) . .
C24 C23 U3 75.7(6) . .
C22 C23 U3 73.8(6) . .
C28 C23 U3 120.3(7) . .
C25 C24 C23 107.8(9) . .
C25 C24 C29 126.5(11) . .
C23 C24 C29 124.7(11) . .
C25 C24 U3 74.0(6) . .
C23 C24 U3 74.7(6) . .
C29 C24 U3 126.0(7) . .
C24 C25 C21 108.4(10) . .
C24 C25 C30 125.3(9) . .
C21 C25 C30 126.1(10) . .
C24 C25 U3 76.4(6) . .
C21 C25 U3 73.6(6) . .
C30 C25 U3 120.0(7) . .
O1 C31 C32 104.7(13) . .
C31 C32 C32 105.6(9) . 7_565
C31 O1 C31 106.3(15) 7_565 .
C33 C33 C37 128.0(13) 7_565 7_565
C33 C33 C38 122.8(17) 7_565 .
C37 C33 C38 109(2) 7_565 .
C33 C33 C34 99.9(14) 7_565 .
C37 C33 C34 61.9(17) 7_565 .
C38 C33 C34 113(2) . .
C36 C34 C35 57(2) 7_565 .
C36 C34 C33 107(3) 7_565 .
C35 C34 C33 117(2) . .
C36 C34 C37 58(2) 7_565 7_565
C35 C34 C37 105(2) . 7_565
C33 C34 C37 56.6(16) . 7_565
C36 C34 C34 101(2) 7_565 7_565
C35 C34 C34 51.8(14) . 7_565
C33 C34 C34 80.1(14) . 7_565
C37 C34 C34 114.3(16) 7_565 7_565
C36 C35 C36 120(4) . 7_565
C36 C35 C34 54.2(19) . 7_565
C36 C35 C34 119(3) 7_565 7_565
C36 C35 C34 119(3) . .
C36 C35 C34 54.2(19) 7_565 .
C34 C35 C34 76(3) 7_565 .
C34 C36 C35 68(3) 7_565 .
C34 C36 C37 72(3) 7_565 .
C35 C36 C37 125(3) . .
C36 C37 C33 105(3) . 7_565
C36 C37 C34 50.8(19) . 7_565
C33 C37 C34 61.6(17) 7_565 7_565

loop_
_geom_bond_atom_site_label_1
_geom_bond_atom_site_label_2
_geom_bond_distance
_geom_bond_site_symmetry_2
U1 Cnt1 2.444 .
U2 Cnt2 2.455 .
U3 Cnt3 2.455 .
U1 N10 2.273(14) .
U1 N1 2.417(14) .
U1 N9 2.444(12) .
U1 C1 2.708(10) .
U1 C5 2.709(10) .
U1 C2 2.712(9) .
U1 C3 2.728(9) .
U1 C4 2.743(10) .
U2 N13 2.283(14) .
U2 N4 2.412(15) .
U2 N3 2.446(12) .
U2 C11 2.714(10) .
U2 C15 2.719(10) .
U2 C14 2.737(10) .
U2 C12 2.737(10) .
U2 C13 2.754(10) .
U3 N16 2.258(14) .
U3 N7 2.401(13) .
U3 N6 2.442(12) .
U3 C21 2.701(10) .
U3 C22 2.724(10) .
U3 C25 2.734(10) .
U3 C23 2.752(10) .
U3 C24 2.765(10) .
N1 N2 1.143(15) .
N2 N3 1.182(15) .
N4 N5 1.160(16) .
N5 N6 1.144(15) .
N7 N8 1.177(15) .
N8 N9 1.160(14) .
N10 N11 1.177(18) .
N11 N12 1.15(2) .
N13 N14 1.17(2) .
N14 N15 1.16(3) .
N16 N17 1.206(18) .
N17 N18 1.16(2) .
C1 C5 1.395(14) .
C1 C2 1.412(13) .
C1 C6 1.515(13) .
C2 C3 1.410(13) .
C2 C7 1.514(13) .
C3 C4 1.408(15) .
C3 C8 1.517(14) .
C4 C5 1.388(16) .
C4 C9 1.500(15) .
C5 C10 1.530(15) .
C11 C15 1.408(14) .
C11 C12 1.423(14) .
C11 C16 1.501(13) .
C12 C13 1.414(14) .
C12 C17 1.497(15) .
C13 C14 1.387(15) .
C13 C18 1.521(14) .
C14 C15 1.415(13) .
C14 C19 1.508(13) .
C15 C20 1.504(15) .
C21 C25 1.417(13) .
C21 C22 1.420(14) .
C21 C26 1.513(13) .
C22 C23 1.432(13) .
C22 C27 1.494(13) .
C23 C24 1.411(15) .
C23 C28 1.506(14) .
C24 C25 1.406(14) .
C24 C29 1.510(13) .
C25 C30 1.517(14) .
C31 O1 1.456(16) .
C31 C32 1.50(2) .
C32 C32 1.52(3) 7_565
O1 C31 1.456(16) 7_565
C33 C33 1.26(4) 7_565
C33 C37 1.46(3) 7_565
C33 C38 1.53(4) .
C33 C34 1.54(3) .
C34 C36 1.26(4) 7_565
C34 C35 1.45(3) .
C34 C37 1.54(4) 7_565
C34 C34 1.79(6) 7_565
C35 C36 1.31(4) .
C35 C36 1.31(4) 7_565
C35 C34 1.44(3) 7_565
C36 C34 1.26(4) 7_565
C36 C37 1.37(4) .
C37 C33 1.46(3) 7_565
C37 C34 1.54(4) 7_565
